data_2012237
loop_
_publ_author_name
'Vasiliev, Alexander D.'
'Astachov, Alexander M.'
'Kekin, Yuri V.'
'Kruglyakova, Ludmila A.'
'Stepanov, Rudolf S.'

_publ_section_title
;
 1-Amino-2-nitraminoethane
;
_journal_issue 10
_journal_name_full 'Acta Crystallographica Section C'
_journal_page_first 1192
_journal_page_last 1193
_journal_paper_doi 10.1107/S0108270101011404
_journal_volume 57
_journal_year 2001
_chemical_formula_moiety 'C2 H7 N3 O2'
_chemical_formula_sum 'C2 H7 N3 O2'
_chemical_formula_weight 105.11
_chemical_name_systematic
;
1-Amino-2-nitraminoethane
;
_space_group_IT_number 2
_symmetry_cell_setting triclinic
_symmetry_space_group_name_Hall '-P 1'
_symmetry_space_group_name_H-M 'P -1'
_cell_angle_alpha 105.240(5)
_cell_angle_beta 92.743(4)
_cell_angle_gamma 96.356(4)
_cell_formula_units_Z 2
_cell_length_a 4.3449(2)
_cell_length_b 6.2955(3)
_cell_length_c 8.5432(5)
_cell_measurement_reflns_used 25
_cell_measurement_temperature 293(2)
_cell_measurement_theta_max 35
_cell_measurement_theta_min 27
_cell_volume 223.36(2)
_computing_cell_refinement 'KM-4 Software'
_computing_data_collection 'KM-4 Software (Kuma, 1991)'
_computing_data_reduction 'DATARED in KM-4 Software'
_computing_molecular_graphics 'SHELXTL (Sheldrick, 1995)'
_computing_publication_material SHELXL97
_computing_structure_refinement 'SHELXL97 (Sheldrick, 1997)'
_computing_structure_solution 'SHELXS97 (Sheldrick, 1997)'
_diffrn_ambient_temperature 293(2)
_diffrn_measured_fraction_theta_full .999
_diffrn_measured_fraction_theta_max .999
_diffrn_measurement_device_type 'Kuma KM-4'
_diffrn_measurement_method \q/2\q
_diffrn_radiation_monochromator graphite
_diffrn_radiation_source 'fine-focus sealed tube'
_diffrn_radiation_type 'Cu K\a'
_diffrn_radiation_wavelength 1.5418
_diffrn_reflns_av_R_equivalents .029
_diffrn_reflns_av_sigmaI/netI .017
_diffrn_reflns_limit_h_max 5
_diffrn_reflns_limit_h_min -5
_diffrn_reflns_limit_k_max 7
_diffrn_reflns_limit_k_min -7
_diffrn_reflns_limit_l_max 9
_diffrn_reflns_limit_l_min 0
_diffrn_reflns_number 814
_diffrn_reflns_theta_full 64.77
_diffrn_reflns_theta_max 64.77
_diffrn_reflns_theta_min 5.38
_diffrn_standards_decay_% 'no decay, variation 0.4'
_diffrn_standards_interval_count 40
_diffrn_standards_number 2
_exptl_absorpt_coefficient_mu 1.174
_exptl_absorpt_correction_type none
_exptl_crystal_colour colourless
_exptl_crystal_density_diffrn 1.563
_exptl_crystal_density_method 'not measured'
_exptl_crystal_description lump
_exptl_crystal_F_000 112
_exptl_crystal_size_max .36
_exptl_crystal_size_mid .32
_exptl_crystal_size_min .27
_refine_diff_density_max .21
_refine_diff_density_min -.14
_refine_ls_extinction_coef .135(10)
_refine_ls_extinction_method 'SHELXL97 (Sheldrick, 1997)'
_refine_ls_goodness_of_fit_ref 1.024
_refine_ls_hydrogen_treatment constr
_refine_ls_matrix_type full
_refine_ls_number_parameters 67
_refine_ls_number_reflns 756
_refine_ls_number_restraints 0
_refine_ls_restrained_S_all 1.024
_refine_ls_R_factor_all .032
_refine_ls_R_factor_gt .029
_refine_ls_shift/su_max .002
_refine_ls_shift/su_mean .000
_refine_ls_structure_factor_coef Fsqd
_refine_ls_weighting_details 'w = 1/[\s^2^(Fo^2^)+(0.0534P)^2^+0.0467P] where P=(Fo^2^+2Fc^2^)/3'
_refine_ls_weighting_scheme calc
_refine_ls_wR_factor_ref .082
_reflns_number_gt 685
_reflns_number_total 756
_reflns_threshold_expression I>2\s(I)
_cod_data_source_file av1081.cif
_cod_data_source_block I
_cod_depositor_comments
;
The following automatic conversions were performed:
'_symmetry_cell_setting' value 'Triclinic' changed to 'triclinic'
according to '/home/saulius/struct/CIF-dictionaries/cif_core.dic'
dictionary named 'cif_core.dic' version 2.4.1 from 2010-06-29.

Automatic conversion script
Id: cif_fix_enum 1527 2010-12-29 10:47:43Z saulius 

The following automatic conversions were performed:

'_symmetry_cell_setting' value 'Triclinic' changed to 'triclinic'
according to /home/saulius/struct/CIF-dictionaries/cif_core.dic
dictionary named 'cif_core.dic' version 2.4.1 from 2010-06-29.

Automatic conversion script
Id: cif_fix_values 1715 2011-07-08 13:25:40Z adriana 
;
_cod_database_code 2012237
_cod_database_fobs_code 2012237

loop_
_symmetry_equiv_pos_as_xyz
'x, y, z'
'-x, -y, -z'

loop_
_atom_site_label
_atom_site_fract_x
_atom_site_fract_y
_atom_site_fract_z
_atom_site_U_iso_or_equiv
_atom_site_adp_type
_atom_site_calc_flag
_atom_site_refinement_flags
_atom_site_occupancy
_atom_site_disorder_assembly
_atom_site_disorder_group
_atom_site_type_symbol
N1 .0237(2) .32208(17) .21151(12) .0220(3) Uani d . 1 . . N
O1 -.1902(2) .21586(15) .09892(11) .0333(3) Uani d . 1 . . O
O2 .0966(2) .23165(16) .32042(12) .0359(3) Uani d . 1 . . O
N2 .1460(2) .51362(17) .20486(12) .0240(3) Uani d . 1 . . N
C1 .3897(3) .6137(2) .33447(15) .0250(3) Uani d . 1 . . C
H1 .5417 .5121 .3352 .032 Uiso calc R 1 . . H
H2 .3015 .6457 .4391 .032 Uiso calc R 1 . . H
C2 .5438(3) .8261(2) .30539(16) .0264(4) Uani d . 1 . . C
H3 .3949 .9320 .3161 .032 Uiso calc R 1 . . H
H4 .7145 .8897 .3877 .032 Uiso calc R 1 . . H
N3 .6629(2) .78806(17) .14224(13) .0241(3) Uani d . 1 . . N
H5 .8118 .6899 .1328 .039 Uiso calc R 1 . . H
H6 .7533 .9230 .1282 .039 Uiso calc R 1 . . H
H7 .4989 .7272 .0625 .039 Uiso calc R 1 . . H

loop_
_atom_site_aniso_label
_atom_site_aniso_U_11
_atom_site_aniso_U_22
_atom_site_aniso_U_33
_atom_site_aniso_U_12
_atom_site_aniso_U_13
_atom_site_aniso_U_23
N1 .0224(6) .0211(5) .0250(6) .0040(4) .0037(4) .0100(4)
O1 .0337(6) .0291(5) .0350(6) -.0072(4) -.0085(4) .0116(4)
O2 .0423(6) .0316(6) .0395(6) -.0009(4) -.0047(4) .0235(5)
N2 .0259(6) .0210(6) .0272(6) .0011(4) .0012(4) .0109(4)
C1 .0272(7) .0264(7) .0226(7) .0030(5) .0018(5) .0089(5)
C2 .0292(7) .0220(6) .0254(7) .0005(5) .0029(5) .0031(5)
N3 .0248(6) .0210(6) .0270(6) -.0003(4) .0012(4) .0088(4)

loop_
_atom_type_symbol
_atom_type_description
_atom_type_scat_dispersion_real
_atom_type_scat_dispersion_imag
_atom_type_scat_source
C C .0181 .0091 'International Tables Vol C Tables 4.2.6.8 and 6.1.1.4'
N N .0311 .0180 'International Tables Vol C Tables 4.2.6.8 and 6.1.1.4'
O O .0492 .0322 'International Tables Vol C Tables 4.2.6.8 and 6.1.1.4'
H H .0000 .0000 'International Tables Vol C Tables 4.2.6.8 and 6.1.1.4'

loop_
_geom_angle_atom_site_label_1
_geom_angle_atom_site_label_2
_geom_angle_atom_site_label_3
_geom_angle
_geom_angle_publ_flag
O2 N1 N2 124.29(10) yes
O2 N1 O1 118.17(10) yes
N2 N1 O1 117.53(10) yes
N1 N2 C1 112.56(10) yes
N2 C1 C2 108.58(10) yes
N2 C1 H1 110.0 no
C2 C1 H1 110.0 no
N2 C1 H2 110.0 no
C2 C1 H2 110.0 no
H1 C1 H2 108.4 no
N3 C2 C1 112.00(10) yes
N3 C2 H3 109.2 no
C1 C2 H3 109.2 no
N3 C2 H4 109.2 no
C1 C2 H4 109.2 no
H3 C2 H4 107.9 no
C2 N3 H5 109.5 no
C2 N3 H6 109.5 no
H5 N3 H6 109.5 no
C2 N3 H7 109.5 no
H5 N3 H7 109.5 no
H6 N3 H7 109.5 no

loop_
_geom_bond_atom_site_label_1
_geom_bond_atom_site_label_2
_geom_bond_site_symmetry_2
_geom_bond_distance
_geom_bond_publ_flag
N1 O2 . 1.2571(14) yes
N1 N2 . 1.2794(15) yes
N1 O1 . 1.2942(14) yes
N2 C1 . 1.4551(16) yes
C1 C2 . 1.5136(17) yes
C1 H1 . .9700 no
C1 H2 . .9700 no
C2 N3 . 1.4794(16) yes
C2 H3 . .9700 no
C2 H4 . .9700 no
N3 H5 . .9350 no
N3 H6 . .9350 no
N3 H7 . .9350 no

loop_
_geom_hbond_atom_site_label_D
_geom_hbond_atom_site_label_H
_geom_hbond_atom_site_label_A
_geom_hbond_site_symmetry_A
_geom_hbond_distance_DH
_geom_hbond_distance_HA
_geom_hbond_distance_DA
_geom_hbond_angle_DHA
_geom_hbond_publ_flag
N3 H5 N2 1_655 .935 2.09 2.976(2) 159 yes
N3 H6 O1 1_665 .935 1.92 2.822(2) 163 yes
N3 H7 O1 2_565 .935 2.00 2.832(2) 147 yes

loop_
_geom_torsion_atom_site_label_1
_geom_torsion_atom_site_label_2
_geom_torsion_atom_site_label_3
_geom_torsion_atom_site_label_4
_geom_torsion
_geom_torsion_publ_flag
O2 N1 N2 C1 2.25(16) yes
O1 N1 N2 C1 -178.19(9) yes
N1 N2 C1 C2 173.66(10) yes
N2 C1 C2 N3 -55.64(13) yes

loop_
_cod_related_entry_id
_cod_related_entry_database
_cod_related_entry_code
1 ChemSpider 9415480
